data_7717047
loop_
_publ_author_name
'Mitsuhashi, Ryoji'
'Imai, Yuya'
'Sugiarto, ?'
'Sakiyama, Hiroshi'
'Kikukawa, Yuji'
'Hayashi, Yoshihito'

_publ_section_title
;
 Controlling the symmetry of hexamonodentate 3d-transition metal complexes
 through symmetry propagation from high-symmetry Ti-Mo and Zr-Mo clusters
 <i>via</i> hydrogen-bonding interactions.
;
_journal_issue 39
_journal_name_full 'Dalton transactions (Cambridge, England : 2003)'
_journal_page_first 16186
_journal_page_last 16194
_journal_paper_doi 10.1039/d4dt02120g
_journal_volume 53
_journal_year 2024
_chemical_formula_moiety 'C36 H90 Mo6 N18 O18 Zr, H12 O6 Zn, 6(Cl O4)'
_chemical_formula_sum 'C36 H102 Cl6 Mo6 N18 O48 Zn Zr'
_chemical_formula_weight 2500.28
_space_group_crystal_system trigonal
_space_group_IT_number 146
_space_group_name_Hall 'R 3'
_space_group_name_H-M_alt 'R 3 :H'
_atom_sites_solution_hydrogens mixed
_audit_creation_method SHELXL-2018/3
_audit_update_record
;
2024-07-22 deposited with the CCDC.	2024-09-16 downloaded from the CCDC.
;
_cell_angle_alpha 90
_cell_angle_beta 90
_cell_angle_gamma 120
_cell_formula_units_Z 3
_cell_length_a 21.7780(3)
_cell_length_b 21.7780(3)
_cell_length_c 14.7532(2)
_cell_measurement_reflns_used 9360
_cell_measurement_temperature 102(2)
_cell_measurement_theta_max 30.2120
_cell_measurement_theta_min 2.5350
_cell_volume 6059.72(14)
_computing_cell_refinement 'CrysAlisPro 1.171.39.43a (Rigaku OD, 2018)'
_computing_data_collection 'CrysAlisPro 1.171.39.43a (Rigaku OD, 2018)'
_computing_data_reduction 'CrysAlisPro 1.171.39.43a (Rigaku OD, 2018)'
_computing_structure_refinement 'SHELXL-2018/3 (Sheldrick, 2018)'
_computing_structure_solution 'SHELXT 2018/2 (Sheldrick, 2018)'
_diffrn_ambient_temperature 102(2)
_diffrn_measured_fraction_theta_full 0.999
_diffrn_measured_fraction_theta_max 0.998
_diffrn_measurement_device_type 'XtaLAB AFC11 (RINC): Kappa single'
_diffrn_measurement_method '\w scans'
_diffrn_radiation_type MoK\a
_diffrn_radiation_wavelength 0.71073
_diffrn_reflns_av_R_equivalents 0.0183
_diffrn_reflns_av_unetI/netI 0.0261
_diffrn_reflns_Laue_measured_fraction_full 0.999
_diffrn_reflns_Laue_measured_fraction_max 0.998
_diffrn_reflns_limit_h_max 26
_diffrn_reflns_limit_h_min -24
_diffrn_reflns_limit_k_max 19
_diffrn_reflns_limit_k_min -28
_diffrn_reflns_limit_l_max 19
_diffrn_reflns_limit_l_min -19
_diffrn_reflns_number 10949
_diffrn_reflns_point_group_measured_fraction_full 0.853
_diffrn_reflns_point_group_measured_fraction_max 0.817
_diffrn_reflns_theta_full 25.242
_diffrn_reflns_theta_max 27.482
_diffrn_reflns_theta_min 2.563
_exptl_absorpt_coefficient_mu 1.623
_exptl_absorpt_correction_T_max 1.00000
_exptl_absorpt_correction_T_min 0.95117
_exptl_absorpt_correction_type multi-scan
_exptl_absorpt_process_details
;
CrysAlisPro 1.171.39.43a (Rigaku Oxford Diffraction, 2018)
Empirical absorption correction using spherical harmonics,
 implemented in SCALE3 ABSPACK scaling algorithm.
;
_exptl_crystal_colour colourless
_exptl_crystal_density_diffrn 2.055
_exptl_crystal_description prism
_exptl_crystal_F_000 3756
_exptl_crystal_size_max 0.160
_exptl_crystal_size_mid 0.110
_exptl_crystal_size_min 0.060
_refine_diff_density_max 0.533
_refine_diff_density_min -1.556
_refine_diff_density_rms 0.094
_refine_ls_abs_structure_details
;
 Refined as an inversion twin.
;
_refine_ls_abs_structure_Flack 0.15(2)
_refine_ls_extinction_method none
_refine_ls_goodness_of_fit_ref 1.083
_refine_ls_hydrogen_treatment mixed
_refine_ls_matrix_type full
_refine_ls_number_parameters 400
_refine_ls_number_reflns 5055
_refine_ls_number_restraints 169
_refine_ls_restrained_S_all 1.070
_refine_ls_R_factor_all 0.0242
_refine_ls_R_factor_gt 0.0238
_refine_ls_shift/su_max 0.001
_refine_ls_shift/su_mean 0.000
_refine_ls_structure_factor_coef Fsqd
_refine_ls_weighting_details 'w=1/[\s^2^(Fo^2^)+(0.0363P)^2^+17.7532P] where P=(Fo^2^+2Fc^2^)/3'
_refine_ls_weighting_scheme calc
_refine_ls_wR_factor_gt 0.0637
_refine_ls_wR_factor_ref 0.0640
_reflns_Friedel_coverage 0.636
_reflns_Friedel_fraction_full 0.707
_reflns_Friedel_fraction_max 0.635
_reflns_number_gt 4990
_reflns_number_total 5055
_reflns_threshold_expression 'I > 2\s(I)'
_cod_data_source_file d4dt02120g2.cif
_cod_data_source_block ZnZrMo6
_cod_depositor_comments 'Adding full bibliography for 7717042--7717049.cif.'
_cod_original_cell_volume 6059.72(19)
_cod_database_code 7717047
_shelx_shelxl_version_number 2018/3
_shelx_space_group_comment
;
The symmetry employed for this shelxl refinement is uniquely defined
by the following loop, which should always be used as a source of
symmetry information in preference to the above space-group names.
They are only intended as comments.
;
_shelx_estimated_absorpt_t_min 0.781
_shelx_estimated_absorpt_t_max 0.909

loop_
_space_group_symop_operation_xyz
'x, y, z'
'-y, x-y, z'
'-x+y, -x, z'
'x+2/3, y+1/3, z+1/3'
'-y+2/3, x-y+1/3, z+1/3'
'-x+y+2/3, -x+1/3, z+1/3'
'x+1/3, y+2/3, z+2/3'
'-y+1/3, x-y+2/3, z+2/3'
'-x+y+1/3, -x+2/3, z+2/3'

loop_
_atom_site_label
_atom_site_type_symbol
_atom_site_fract_x
_atom_site_fract_y
_atom_site_fract_z
_atom_site_U_iso_or_equiv
_atom_site_adp_type
_atom_site_occupancy
_atom_site_site_symmetry_order
_atom_site_calc_flag
_atom_site_refinement_flags_posn
_atom_site_refinement_flags_adp
_atom_site_refinement_flags_occupancy
_atom_site_disorder_assembly
_atom_site_disorder_group
Zr1 Zr 0.333333 0.666667 0.67369(5) 0.00825(15) Uani 1 3 d S T P . .
Mo1 Mo 0.40787(2) 0.59449(2) 0.82931(3) 0.01018(10) Uani 1 1 d . . . . .
O1 O 0.40773(19) 0.66041(19) 0.7545(2) 0.0144(7) Uani 1 1 d . . . . .
O2 O 0.35463(19) 0.5857(2) 0.9203(2) 0.0160(7) Uani 1 1 d D . . . .
O3 O 0.36612(19) 0.51616(19) 0.7715(2) 0.0160(7) Uani 1 1 d . . . . .
N1 N 0.5009(2) 0.6909(2) 0.9014(3) 0.0147(8) Uani 1 1 d . . . . .
H1 H 0.481586 0.720332 0.926933 0.018 Uiso 1 1 calc R U . . .
C1 C 0.5325(3) 0.6718(3) 0.9777(4) 0.0199(11) Uani 1 1 d . . . . .
H1A H 0.537570 0.701548 1.031029 0.024 Uiso 1 1 calc R U . . .
H1B H 0.580265 0.680959 0.960361 0.024 Uiso 1 1 calc R U . . .
C2 C 0.4864(3) 0.5947(3) 1.0020(3) 0.0201(11) Uani 1 1 d . . . . .
H2 H 0.513613 0.578874 1.039520 0.024 Uiso 1 1 calc R U . . .
H2A H 0.445011 0.588115 1.037731 0.024 Uiso 1 1 calc R U . . .
N2 N 0.4616(2) 0.5514(2) 0.9172(3) 0.0167(9) Uani 1 1 d . . . . .
H2B H 0.424472 0.502557 0.935613 0.020 Uiso 1 1 calc R U . . .
C3 C 0.5208(3) 0.5574(3) 0.7714(4) 0.0212(12) Uani 1 1 d . . . . .
H3 H 0.566853 0.566991 0.745936 0.025 Uiso 1 1 calc R U . . .
H3A H 0.482628 0.514742 0.741232 0.025 Uiso 1 1 calc R U . . .
C4 C 0.5193(3) 0.5447(3) 0.8727(4) 0.0224(12) Uani 1 1 d . . . . .
H4 H 0.511923 0.496690 0.883781 0.027 Uiso 1 1 calc R U . . .
H4A H 0.565447 0.579575 0.899445 0.027 Uiso 1 1 calc R U . . .
N3 N 0.5107(2) 0.6190(2) 0.7555(3) 0.0145(8) Uani 1 1 d . . . . .
H3B H 0.501468 0.619528 0.689150 0.017 Uiso 1 1 calc R U . . .
C5 C 0.5744(3) 0.6881(3) 0.7770(4) 0.0202(11) Uani 1 1 d . . . . .
H5 H 0.597831 0.712699 0.720059 0.024 Uiso 1 1 calc R U . . .
H5A H 0.608416 0.680034 0.812158 0.024 Uiso 1 1 calc R U . . .
C6 C 0.5538(3) 0.7342(3) 0.8315(4) 0.0201(11) Uani 1 1 d . . . . .
H6 H 0.596413 0.773048 0.861016 0.024 Uiso 1 1 calc R U . . .
H6A H 0.533645 0.755710 0.790674 0.024 Uiso 1 1 calc R U . . .
Mo2 Mo 0.37717(2) 0.56463(2) 0.51375(3) 0.01112(10) Uani 1 1 d . . . . .
O4 O 0.3277(2) 0.58674(19) 0.5922(2) 0.0156(7) Uani 1 1 d . . . . .
O5 O 0.3980(2) 0.62115(19) 0.4219(2) 0.0172(8) Uani 1 1 d . . . . .
O6 O 0.45557(19) 0.5869(2) 0.5673(3) 0.0176(8) Uani 1 1 d . . . . .
N4 N 0.2695(2) 0.4913(2) 0.4429(3) 0.0144(9) Uani 1 1 d . . . . .
H4B H 0.245617 0.519930 0.434166 0.017 Uiso 1 1 calc R U . . .
C7 C 0.2852(3) 0.4748(3) 0.3518(4) 0.0241(12) Uani 1 1 d . . . . .
H7 H 0.305178 0.517864 0.313436 0.029 Uiso 1 1 calc R U . . .
H7A H 0.240847 0.438007 0.323076 0.029 Uiso 1 1 calc R U . . .
C8 C 0.3367(3) 0.4491(3) 0.3583(4) 0.0247(12) Uani 1 1 d . . . . .
H8 H 0.310941 0.398075 0.374246 0.030 Uiso 1 1 calc R U . . .
H8A H 0.359191 0.453990 0.298372 0.030 Uiso 1 1 calc R U . . .
N5 N 0.3928(2) 0.4885(2) 0.4270(3) 0.0157(9) Uani 1 1 d . . . . .
H5B H 0.438210 0.517123 0.393082 0.019 Uiso 1 1 calc R U . . .
C9 C 0.3422(3) 0.4051(3) 0.5542(4) 0.0236(12) Uani 1 1 d . . . . .
H9 H 0.300698 0.366349 0.522828 0.028 Uiso 1 1 calc R U . . .
H9A H 0.355069 0.384461 0.605400 0.028 Uiso 1 1 calc R U . . .
C10 C 0.4037(3) 0.4409(3) 0.4892(5) 0.0265(13) Uani 1 1 d . . . . .
H10 H 0.448263 0.468823 0.523560 0.032 Uiso 1 1 calc R U . . .
H10A H 0.407703 0.404563 0.453484 0.032 Uiso 1 1 calc R U . . .
N6 N 0.3241(2) 0.4578(2) 0.5884(3) 0.0149(8) Uani 1 1 d . . . . .
H6B H 0.340924 0.468004 0.652589 0.018 Uiso 1 1 calc R U . . .
C11 C 0.2456(3) 0.4307(3) 0.5904(4) 0.0237(12) Uani 1 1 d . . . . .
H11 H 0.220717 0.382910 0.618213 0.028 Uiso 1 1 calc R U . . .
H11A H 0.235716 0.462674 0.627347 0.028 Uiso 1 1 calc R U . . .
C12 C 0.2197(3) 0.4272(3) 0.4960(4) 0.0244(12) Uani 1 1 d . . . . .
H12 H 0.172483 0.423344 0.497707 0.029 Uiso 1 1 calc R U . . .
H12A H 0.214625 0.384368 0.465647 0.029 Uiso 1 1 calc R U . . .
Zn1 Zn 0.333333 0.666667 1.16700(8) 0.0220(2) Uani 1 3 d S T P . .
O8 O 0.3995(3) 0.6460(3) 1.2444(3) 0.0343(11) Uani 1 1 d D . . . .
H8WA H 0.439(2) 0.653(5) 1.226(6) 0.052 Uiso 1 1 d D U . . .
H8W H 0.399(7) 0.646(5) 1.3020(9) 0.26(12) Uiso 1 1 d D . . . .
O7 O 0.2977(3) 0.5778(2) 1.0840(3) 0.0289(10) Uani 1 1 d D . . . .
H7W H 0.296(4) 0.539(2) 1.098(5) 0.043 Uiso 1 1 d D U . . .
H7WA H 0.309(2) 0.583(3) 1.0287(10) 0.043 Uiso 1 1 d D U . . .
Cl1 Cl 0.55733(8) 0.63356(7) 1.27572(10) 0.0255(3) Uani 1 1 d D . . . .
O9 O 0.6205(3) 0.6348(3) 1.2467(4) 0.0510(16) Uani 1 1 d D . . . .
O10 O 0.5345(3) 0.6631(3) 1.2048(3) 0.0454(13) Uani 1 1 d D . . . .
O11 O 0.5056(3) 0.5629(2) 1.2953(4) 0.0504(15) Uani 1 1 d D . . . .
O12 O 0.5705(4) 0.6760(3) 1.3550(4) 0.0543(15) Uani 1 1 d D . . . .
Cl2 Cl 0.30890(7) 0.41738(7) 1.07649(9) 0.0187(3) Uani 1 1 d D U . . .
O13 O 0.3210(18) 0.4717(14) 1.1407(12) 0.057(5) Uani 0.57(5) 1 d D U P A 1
O14 O 0.2798(12) 0.3491(10) 1.1184(19) 0.047(6) Uani 0.57(5) 1 d D U P A 1
O15 O 0.2622(7) 0.4156(9) 1.0073(13) 0.035(4) Uani 0.57(5) 1 d D U P A 1
O16 O 0.3748(8) 0.4341(11) 1.0381(12) 0.039(4) Uani 0.57(5) 1 d D U P A 1
O13B O 0.2876(12) 0.4502(8) 1.1423(12) 0.024(4) Uani 0.43(5) 1 d D U P A 2
O14B O 0.2788(17) 0.3441(9) 1.0964(16) 0.025(5) Uani 0.43(5) 1 d D U P A 2
O15B O 0.290(2) 0.4283(15) 0.9888(12) 0.059(8) Uani 0.43(5) 1 d D U P A 2
O16B O 0.3847(9) 0.4508(14) 1.078(3) 0.062(9) Uani 0.43(5) 1 d D U P A 2

loop_
_atom_site_aniso_label
_atom_site_aniso_U_11
_atom_site_aniso_U_22
_atom_site_aniso_U_33
_atom_site_aniso_U_23
_atom_site_aniso_U_13
_atom_site_aniso_U_12
Zr1 0.0076(2) 0.0076(2) 0.0095(3) 0.000 0.000 0.00380(10)
Mo1 0.00863(19) 0.0113(2) 0.01058(17) -0.00039(16) -0.00103(15) 0.00496(16)
O1 0.0128(17) 0.0149(17) 0.0172(18) 0.0002(14) -0.0026(14) 0.0081(15)
O2 0.0123(17) 0.0213(19) 0.0123(16) 0.0004(15) 0.0011(14) 0.0068(15)
O3 0.0152(18) 0.0145(18) 0.0161(17) 0.0010(14) -0.0018(15) 0.0058(15)
N1 0.012(2) 0.014(2) 0.017(2) -0.0039(17) -0.0044(17) 0.0065(17)
C1 0.021(3) 0.021(3) 0.019(3) -0.005(2) -0.006(2) 0.012(2)
C2 0.021(3) 0.024(3) 0.013(2) -0.001(2) -0.006(2) 0.009(2)
N2 0.017(2) 0.014(2) 0.018(2) 0.0025(18) -0.0034(19) 0.0075(18)
C3 0.022(3) 0.026(3) 0.025(3) -0.005(2) 0.000(2) 0.019(2)
C4 0.024(3) 0.022(3) 0.030(3) 0.001(2) -0.004(2) 0.018(2)
N3 0.013(2) 0.016(2) 0.016(2) 0.0001(17) -0.0008(17) 0.0083(17)
C5 0.014(2) 0.023(3) 0.020(3) 0.003(2) 0.001(2) 0.007(2)
C6 0.017(3) 0.012(2) 0.026(3) 0.002(2) 0.002(2) 0.003(2)
Mo2 0.0129(2) 0.00853(19) 0.01058(17) -0.00181(15) -0.00129(16) 0.00431(16)
O4 0.0168(18) 0.0142(17) 0.0161(17) -0.0029(14) -0.0016(15) 0.0078(15)
O5 0.0232(19) 0.0110(17) 0.0140(17) -0.0014(14) -0.0010(15) 0.0061(15)
O6 0.0156(18) 0.0168(18) 0.0143(17) -0.0013(14) -0.0026(15) 0.0037(15)
N4 0.015(2) 0.0119(19) 0.015(2) -0.0053(17) -0.0056(17) 0.0063(17)
C7 0.025(3) 0.030(3) 0.017(2) -0.009(2) -0.010(2) 0.014(3)
C8 0.025(3) 0.026(3) 0.023(3) -0.012(2) -0.004(2) 0.012(3)
N5 0.016(2) 0.016(2) 0.016(2) -0.0045(18) -0.0011(18) 0.0083(18)
C9 0.032(3) 0.018(3) 0.025(3) 0.003(2) -0.002(2) 0.016(2)
C10 0.029(3) 0.024(3) 0.038(3) 0.004(3) 0.002(3) 0.022(3)
N6 0.015(2) 0.011(2) 0.015(2) -0.0024(17) -0.0045(17) 0.0038(17)
C11 0.017(3) 0.019(3) 0.026(3) 0.000(2) 0.000(2) 0.002(2)
C12 0.013(3) 0.022(3) 0.035(3) 0.002(3) -0.001(2) 0.006(2)
Zn1 0.0243(3) 0.0243(3) 0.0174(5) 0.000 0.000 0.01215(17)
O8 0.034(3) 0.051(3) 0.023(2) 0.007(2) -0.0018(19) 0.026(2)
O7 0.036(2) 0.025(2) 0.024(2) -0.0011(18) 0.0040(19) 0.014(2)
Cl1 0.0306(7) 0.0198(6) 0.0272(7) 0.0038(6) 0.0074(6) 0.0134(6)
O9 0.040(3) 0.046(3) 0.077(4) 0.024(3) 0.028(3) 0.029(3)
O10 0.041(3) 0.060(4) 0.034(3) 0.012(3) -0.002(2) 0.024(3)
O11 0.055(3) 0.017(2) 0.071(4) 0.009(2) 0.035(3) 0.012(2)
O12 0.073(4) 0.054(4) 0.036(3) -0.015(3) -0.007(3) 0.032(3)
Cl2 0.0193(6) 0.0188(6) 0.0196(6) 0.0043(5) 0.0023(5) 0.0108(5)
O13 0.082(15) 0.075(11) 0.040(6) -0.021(8) -0.012(8) 0.058(11)
O14 0.021(6) 0.044(8) 0.068(13) 0.044(8) 0.003(8) 0.010(7)
O15 0.031(6) 0.028(6) 0.045(7) 0.009(5) -0.016(5) 0.015(5)
O16 0.027(6) 0.047(8) 0.050(8) 0.024(6) 0.021(5) 0.025(6)
O13B 0.034(9) 0.012(6) 0.029(6) 0.005(4) 0.020(6) 0.013(6)
O14B 0.035(9) 0.008(6) 0.026(8) -0.007(5) -0.010(6) 0.006(6)
O15B 0.12(2) 0.039(11) 0.016(6) -0.001(6) -0.016(10) 0.041(15)
O16B 0.016(7) 0.042(11) 0.13(2) 0.046(14) 0.023(9) 0.015(7)

loop_
_atom_type_symbol
_atom_type_description
_atom_type_scat_dispersion_real
_atom_type_scat_dispersion_imag
_atom_type_scat_source
C C 0.0033 0.0016 'International Tables Vol C Tables 4.2.6.8 and 6.1.1.4'
H H 0.0000 0.0000 'International Tables Vol C Tables 4.2.6.8 and 6.1.1.4'
N N 0.0061 0.0033 'International Tables Vol C Tables 4.2.6.8 and 6.1.1.4'
O O 0.0106 0.0060 'International Tables Vol C Tables 4.2.6.8 and 6.1.1.4'
Cl Cl 0.1484 0.1585 'International Tables Vol C Tables 4.2.6.8 and 6.1.1.4'
Zn Zn 0.2839 1.4301 'International Tables Vol C Tables 4.2.6.8 and 6.1.1.4'
Zr Zr -2.9673 0.5597 'International Tables Vol C Tables 4.2.6.8 and 6.1.1.4'
Mo Mo -1.6832 0.6857 'International Tables Vol C Tables 4.2.6.8 and 6.1.1.4'

loop_
_geom_angle_atom_site_label_1
_geom_angle_atom_site_label_2
_geom_angle_atom_site_label_3
_geom_angle
_geom_angle_site_symmetry_1
_geom_angle_site_symmetry_3
_geom_angle_publ_flag
O4 Zr1 O4 89.61(15) 3_565 2_665 ?
O4 Zr1 O4 89.61(15) 3_565 . ?
O4 Zr1 O4 89.61(15) 2_665 . ?
O4 Zr1 O1 90.34(14) 3_565 2_665 ?
O4 Zr1 O1 89.89(14) 2_665 2_665 ?
O4 Zr1 O1 179.49(17) . 2_665 ?
O4 Zr1 O1 89.88(14) 3_565 3_565 ?
O4 Zr1 O1 179.49(16) 2_665 3_565 ?
O4 Zr1 O1 90.34(14) . 3_565 ?
O1 Zr1 O1 90.16(15) 2_665 3_565 ?
O4 Zr1 O1 179.49(16) 3_565 . ?
O4 Zr1 O1 90.34(14) 2_665 . ?
O4 Zr1 O1 89.89(14) . . ?
O1 Zr1 O1 90.16(15) 2_665 . ?
O1 Zr1 O1 90.17(15) 3_565 . ?
O3 Mo1 O2 106.61(18) . . ?
O3 Mo1 O1 106.04(17) . . ?
O2 Mo1 O1 107.19(17) . . ?
O3 Mo1 N2 89.98(17) . . ?
O2 Mo1 N2 88.04(17) . . ?
O1 Mo1 N2 153.06(17) . . ?
O3 Mo1 N3 88.01(17) . . ?
O2 Mo1 N3 156.78(17) . . ?
O1 Mo1 N3 85.12(16) . . ?
N2 Mo1 N3 73.72(16) . . ?
O3 Mo1 N1 157.02(16) . . ?
O2 Mo1 N1 88.76(17) . . ?
O1 Mo1 N1 84.78(16) . . ?
N2 Mo1 N1 73.22(16) . . ?
N3 Mo1 N1 72.49(15) . . ?
Mo1 O1 Zr1 135.6(2) . . ?
C6 N1 C1 112.6(4) . . ?
C6 N1 Mo1 107.9(3) . . ?
C1 N1 Mo1 114.3(3) . . ?
N1 C1 C2 110.4(4) . . ?
N2 C2 C1 109.4(4) . . ?
C4 N2 C2 112.0(4) . . ?
C4 N2 Mo1 115.3(3) . . ?
C2 N2 Mo1 108.7(3) . . ?
N3 C3 C4 108.7(4) . . ?
N2 C4 C3 111.2(4) . . ?
C3 N3 C5 113.4(4) . . ?
C3 N3 Mo1 106.5(3) . . ?
C5 N3 Mo1 116.2(3) . . ?
N3 C5 C6 110.5(4) . . ?
N1 C6 C5 109.8(4) . . ?
O6 Mo2 O5 106.80(18) . . ?
O6 Mo2 O4 105.80(18) . . ?
O5 Mo2 O4 106.96(17) . . ?
O6 Mo2 N5 88.49(18) . . ?
O5 Mo2 N5 89.80(17) . . ?
O4 Mo2 N5 153.16(17) . . ?
O6 Mo2 N6 89.48(17) . . ?
O5 Mo2 N6 156.32(16) . . ?
O4 Mo2 N6 84.12(16) . . ?
N5 Mo2 N6 73.21(16) . . ?
O6 Mo2 N4 157.01(17) . . ?
O5 Mo2 N4 87.28(17) . . ?
O4 Mo2 N4 86.57(16) . . ?
N5 Mo2 N4 73.15(16) . . ?
N6 Mo2 N4 72.27(15) . . ?
Mo2 O4 Zr1 143.7(2) . . ?
C7 N4 C12 113.5(4) . . ?
C7 N4 Mo2 107.5(3) . . ?
C12 N4 Mo2 114.7(3) . . ?
N4 C7 C8 110.1(5) . . ?
N5 C8 C7 112.6(5) . . ?
C8 N5 C10 112.9(5) . . ?
C8 N5 Mo2 115.4(3) . . ?
C10 N5 Mo2 107.3(4) . . ?
N6 C9 C10 109.2(4) . . ?
N5 C10 C9 110.0(5) . . ?
C9 N6 C11 113.2(4) . . ?
C9 N6 Mo2 115.4(3) . . ?
C11 N6 Mo2 107.8(3) . . ?
C12 C11 N6 109.1(5) . . ?
C11 C12 N4 111.4(5) . . ?
O8 Zn1 O8 92.15(19) 2_665 3_565 ?
O8 Zn1 O8 92.15(19) 2_665 . ?
O8 Zn1 O8 92.15(19) 3_565 . ?
O8 Zn1 O7 83.73(19) 2_665 3_565 ?
O8 Zn1 O7 95.7(2) 3_565 3_565 ?
O8 Zn1 O7 171.3(2) . 3_565 ?
O8 Zn1 O7 171.3(2) 2_665 . ?
O8 Zn1 O7 83.73(19) 3_565 . ?
O8 Zn1 O7 95.7(2) . . ?
O7 Zn1 O7 88.99(19) 3_565 . ?
O8 Zn1 O7 95.7(2) 2_665 2_665 ?
O8 Zn1 O7 171.3(2) 3_565 2_665 ?
O8 Zn1 O7 83.73(19) . 2_665 ?
O7 Zn1 O7 88.99(19) 3_565 2_665 ?
O7 Zn1 O7 88.99(19) . 2_665 ?
O11 Cl1 O9 108.6(3) . . ?
O11 Cl1 O12 109.3(4) . . ?
O9 Cl1 O12 110.7(4) . . ?
O11 Cl1 O10 111.7(4) . . ?
O9 Cl1 O10 108.6(3) . . ?
O12 Cl1 O10 107.9(4) . . ?
O15B Cl2 O13B 110.4(12) . . ?
O15B Cl2 O14B 111.6(14) . . ?
O13B Cl2 O14B 110.0(12) . . ?
O16 Cl2 O15 109.9(8) . . ?
O16 Cl2 O14 107.8(11) . . ?
O15 Cl2 O14 110.0(10) . . ?
O15B Cl2 O16B 106.8(13) . . ?
O13B Cl2 O16B 108.3(14) . . ?
O14B Cl2 O16B 109.6(15) . . ?
O16 Cl2 O13 108.0(10) . . ?
O15 Cl2 O13 109.2(9) . . ?
O14 Cl2 O13 112.0(10) . . ?

loop_
_geom_bond_atom_site_label_1
_geom_bond_atom_site_label_2
_geom_bond_distance
_geom_bond_site_symmetry_2
_geom_bond_publ_flag
Zr1 O4 2.068(4) 3_565 ?
Zr1 O4 2.068(4) 2_665 ?
Zr1 O4 2.068(4) . ?
Zr1 O1 2.070(4) 2_665 ?
Zr1 O1 2.070(4) 3_565 ?
Zr1 O1 2.070(4) . ?
Mo1 O3 1.707(4) . ?
Mo1 O2 1.720(4) . ?
Mo1 O1 1.812(4) . ?
Mo1 N2 2.243(4) . ?
Mo1 N3 2.300(4) . ?
Mo1 N1 2.321(4) . ?
N1 C6 1.481(7) . ?
N1 C1 1.484(7) . ?
C1 C2 1.507(8) . ?
C2 N2 1.495(7) . ?
N2 C4 1.488(7) . ?
C3 N3 1.483(7) . ?
C3 C4 1.516(8) . ?
N3 C5 1.485(7) . ?
C5 C6 1.519(8) . ?
Mo2 O6 1.717(4) . ?
Mo2 O5 1.731(4) . ?
Mo2 O4 1.803(4) . ?
Mo2 N5 2.252(4) . ?
Mo2 N6 2.296(4) . ?
Mo2 N4 2.323(4) . ?
N4 C7 1.475(7) . ?
N4 C12 1.491(7) . ?
C7 C8 1.488(8) . ?
C8 N5 1.485(7) . ?
N5 C10 1.489(7) . ?
C9 N6 1.475(7) . ?
C9 C10 1.509(9) . ?
N6 C11 1.504(7) . ?
C11 C12 1.491(8) . ?
Zn1 O8 2.058(4) 2_665 ?
Zn1 O8 2.058(5) 3_565 ?
Zn1 O8 2.058(4) . ?
Zn1 O7 2.084(4) 3_565 ?
Zn1 O7 2.084(4) . ?
Zn1 O7 2.084(4) 2_665 ?
Cl1 O11 1.409(5) . ?
Cl1 O9 1.426(5) . ?
Cl1 O12 1.429(5) . ?
Cl1 O10 1.442(5) . ?
Cl2 O16 1.412(11) . ?
Cl2 O15B 1.412(17) . ?
Cl2 O13B 1.414(13) . ?
Cl2 O14B 1.420(18) . ?
Cl2 O15 1.427(11) . ?
Cl2 O14 1.432(14) . ?
Cl2 O16B 1.432(18) . ?
Cl2 O13 1.433(13) . ?

loop_
_geom_hbond_atom_site_label_D
_geom_hbond_atom_site_label_H
_geom_hbond_atom_site_label_A
_geom_hbond_distance_DH
_geom_hbond_distance_HA
_geom_hbond_distance_DA
_geom_hbond_angle_DHA
_geom_hbond_site_symmetry_A
_geom_hbond_publ_flag
N1 H1 O2 1.00 2.20 3.119(5) 152.6 2_665 yes
N2 H2B O16^a 1.00 2.02 2.908(16) 147.1 . yes
N2 H2B O16B^b 1.00 2.34 3.10(3) 131.6 . yes
N3 H3B O6 1.00 2.01 2.967(6) 160.0 . yes
N4 H4B O5 1.00 2.08 3.059(6) 164.7 3_565 yes
N5 H5B O11 1.00 1.94 2.908(7) 161.8 1_554 yes
N6 H6B O3 1.00 1.98 2.931(6) 158.9 . yes
O8 H8WA O10 0.849(13) 1.99(2) 2.832(7) 170(9) . yes
O8 H8W O5 0.849(14) 1.849(14) 2.671(6) 163(6) 1_556 yes
O7 H7W O13^a 0.844(13) 1.92(3) 2.733(17) 163(8) . yes
O7 H7W O13B^b 0.844(13) 1.97(2) 2.810(15) 175(7) . yes
O7 H7WA O2 0.844(13) 1.87(2) 2.681(6) 162(6) . yes

loop_
_geom_torsion_atom_site_label_1
_geom_torsion_atom_site_label_2
_geom_torsion_atom_site_label_3
_geom_torsion_atom_site_label_4
_geom_torsion
_geom_torsion_site_symmetry_1
_geom_torsion_site_symmetry_2
_geom_torsion_site_symmetry_3
_geom_torsion_site_symmetry_4
_geom_torsion_publ_flag
O3 Mo1 O1 Zr1 46.6(3) . . . . ?
O2 Mo1 O1 Zr1 -67.0(3) . . . . ?
N2 Mo1 O1 Zr1 171.0(3) . . . . ?
N3 Mo1 O1 Zr1 133.1(3) . . . . ?
N1 Mo1 O1 Zr1 -154.1(3) . . . . ?
C6 N1 C1 C2 -135.3(5) . . . . ?
Mo1 N1 C1 C2 -11.7(5) . . . . ?
N1 C1 C2 N2 43.0(6) . . . . ?
C1 C2 N2 C4 73.7(5) . . . . ?
C1 C2 N2 Mo1 -54.9(5) . . . . ?
C2 N2 C4 C3 -134.6(5) . . . . ?
Mo1 N2 C4 C3 -9.5(6) . . . . ?
N3 C3 C4 N2 42.7(6) . . . . ?
C4 C3 N3 C5 74.7(6) . . . . ?
C4 C3 N3 Mo1 -54.3(5) . . . . ?
C3 N3 C5 C6 -134.4(5) . . . . ?
Mo1 N3 C5 C6 -10.6(5) . . . . ?
C1 N1 C6 C5 73.6(6) . . . . ?
Mo1 N1 C6 C5 -53.5(5) . . . . ?
N3 C5 C6 N1 42.4(6) . . . . ?
O6 Mo2 O4 Zr1 51.3(4) . . . . ?
O5 Mo2 O4 Zr1 -62.3(4) . . . . ?
N5 Mo2 O4 Zr1 171.2(3) . . . . ?
N6 Mo2 O4 Zr1 139.1(4) . . . . ?
N4 Mo2 O4 Zr1 -148.4(4) . . . . ?
C12 N4 C7 C8 -77.1(6) . . . . ?
Mo2 N4 C7 C8 50.9(5) . . . . ?
N4 C7 C8 N5 -39.4(7) . . . . ?
C7 C8 N5 C10 131.6(5) . . . . ?
C7 C8 N5 Mo2 7.7(6) . . . . ?
C8 N5 C10 C9 -72.6(6) . . . . ?
Mo2 N5 C10 C9 55.7(5) . . . . ?
N6 C9 C10 N5 -43.9(6) . . . . ?
C10 C9 N6 C11 136.3(5) . . . . ?
C10 C9 N6 Mo2 11.4(6) . . . . ?
C9 N6 C11 C12 -73.5(6) . . . . ?
Mo2 N6 C11 C12 55.4(5) . . . . ?
N6 C11 C12 N4 -42.4(6) . . . . ?
C7 N4 C12 C11 133.8(5) . . . . ?
Mo2 N4 C12 C11 9.6(6) . . . . ?
